data_7116917
loop_
_publ_author_name
'Pierangelo Gobbo'
'Tommaso Romagnoli'
'Stephanie M. Barbon'
'Jacquelyn T. Price'
'Jennifer Keir'
'Joe B. Gilroy'
'Mark S. Workentin'

_publ_section_title
;
 Expanding the scope of strained-alkyne chemistry: a
 protection-deprotection strategy via the formation of a
 dicobalt-hexacarbonyl complex
;
_journal_name_full Chem.Commun.
_journal_page_first 6647
_journal_paper_doi 10.1039/C5cc01522G
_journal_volume 51
_journal_year 2015
_chemical_formula_sum 'C16 H14 Co2 O7'
_chemical_formula_weight 436.13
_space_group_crystal_system triclinic
_space_group_IT_number 2
_space_group_name_Hall '-P 1'
_space_group_name_H-M_alt 'P -1'
_symmetry_space_group_name_Hall '-P 1'
_symmetry_space_group_name_H-M 'P -1'
_atom_sites_solution_hydrogens mixed
_atom_sites_solution_primary dual
_atom_sites_solution_secondary difmap
_audit_creation_method SHELXL-2014/6
_audit_update_record
;
2015-02-18 deposited with the CCDC.
2015-03-12 downloaded from the CCDC.
;
_cell_angle_alpha 110.879(17)
_cell_angle_beta 96.205(8)
_cell_angle_gamma 98.023(9)
_cell_formula_units_Z 4
_cell_length_a 9.074(3)
_cell_length_b 12.983(6)
_cell_length_c 16.699(5)
_cell_measurement_reflns_used 9902
_cell_measurement_temperature 110
_cell_measurement_theta_max 28.78
_cell_measurement_theta_min 2.45
_cell_volume 1793.4(12)
_computing_cell_refinement SAINT
_computing_data_collection Apex2
_computing_data_reduction SAINT
_computing_molecular_graphics NRCVAX
_computing_publication_material cif2tables.py
_computing_structure_refinement SHELXL-2014
_computing_structure_solution SIR92
_diffrn_ambient_temperature 110
_diffrn_detector 'CCD plate'
_diffrn_detector_type 'Bruker Apex2'
_diffrn_measured_fraction_theta_full 0.996
_diffrn_measured_fraction_theta_max 0.981
_diffrn_measurement_device '\k-geometry diffractometer'
_diffrn_measurement_device_type 'Bruker Kappa Axis Apex2'
_diffrn_measurement_method 'phi and omega scans'
_diffrn_radiation_type MoK\a
_diffrn_radiation_wavelength 0.71073
_diffrn_reflns_av_R_equivalents 0.0258
_diffrn_reflns_av_unetI/netI 0.0310
_diffrn_reflns_Laue_measured_fraction_full 0.996
_diffrn_reflns_Laue_measured_fraction_max 0.981
_diffrn_reflns_limit_h_max 11
_diffrn_reflns_limit_h_min -12
_diffrn_reflns_limit_k_max 17
_diffrn_reflns_limit_k_min -17
_diffrn_reflns_limit_l_max 22
_diffrn_reflns_limit_l_min -22
_diffrn_reflns_number 25939
_diffrn_reflns_point_group_measured_fraction_full 0.996
_diffrn_reflns_point_group_measured_fraction_max 0.981
_diffrn_reflns_theta_full 25.242
_diffrn_reflns_theta_max 28.831
_diffrn_reflns_theta_min 2.844
_diffrn_source 'sealed tube'
_exptl_absorpt_coefficient_mu 1.883
_exptl_absorpt_correction_T_max 0.7458
_exptl_absorpt_correction_T_min 0.6182
_exptl_absorpt_correction_type multi-scan
_exptl_absorpt_process_details SADABS
_exptl_crystal_colour red
_exptl_crystal_density_diffrn 1.615
_exptl_crystal_description block
_exptl_crystal_F_000 880
_exptl_crystal_size_max 0.416
_exptl_crystal_size_mid 0.096
_exptl_crystal_size_min 0.091
_refine_diff_density_max 0.562
_refine_diff_density_min -0.530
_refine_diff_density_rms 0.076
_refine_ls_extinction_coef .
_refine_ls_extinction_method none
_refine_ls_goodness_of_fit_ref 1.029
_refine_ls_hydrogen_treatment constr
_refine_ls_matrix_type full
_refine_ls_number_parameters 451
_refine_ls_number_reflns 9214
_refine_ls_number_restraints 0
_refine_ls_restrained_S_all 1.029
_refine_ls_R_factor_all 0.0360
_refine_ls_R_factor_gt 0.0285
_refine_ls_shift/su_max 0.001
_refine_ls_shift/su_mean 0.000
_refine_ls_structure_factor_coef Fsqd
_refine_ls_weighting_details 'w=1/[\s^2^(Fo^2^)+(0.0338P)^2^+0.4579P] where P=(Fo^2^+2Fc^2^)/3'
_refine_ls_weighting_scheme calc
_refine_ls_wR_factor_gt 0.0668
_refine_ls_wR_factor_ref 0.0701
_reflns_Friedel_coverage 0.000
_reflns_Friedel_fraction_full .
_reflns_Friedel_fraction_max .
_reflns_number_gt 7879
_reflns_number_total 9214
_reflns_threshold_expression 'I > 2\s(I)'
_cod_data_source_file c5cc01522g2.cif
_cod_data_source_block exo-2
_cod_original_cell_volume 1793.4(11)
_cod_database_code 7116917
_shelx_space_group_comment
;
The symmetry employed for this shelxl refinement is uniquely defined
by the following loop, which should always be used as a source of
symmetry information in preference to the above space-group names.
They are only intended as comments.
;
_shelx_estimated_absorpt_t_min 0.508
_shelx_estimated_absorpt_t_max 0.847
_shelxl_version_number 2014/6

loop_
_space_group_symop_operation_xyz
'x, y, z'
'-x, -y, -z'

loop_
_atom_site_label
_atom_site_type_symbol
_atom_site_fract_x
_atom_site_fract_y
_atom_site_fract_z
_atom_site_U_iso_or_equiv
_atom_site_adp_type
_atom_site_occupancy
_atom_site_site_symmetry_order
_atom_site_calc_flag
_atom_site_refinement_flags_posn
_atom_site_refinement_flags_adp
_atom_site_refinement_flags_occupancy
_atom_site_disorder_assembly
_atom_site_disorder_group
Co1 Co 0.77587(2) 0.71542(2) 0.62994(2) 0.01948(6) Uani 1 1 d . . . . .
Co2 Co 0.95939(3) 0.78735(2) 0.55537(2) 0.02221(6) Uani 1 1 d . . . . .
C1 C 0.70181(18) 0.57716(15) 0.54555(11) 0.0225(3) Uani 1 1 d . . . . .
O1 O 0.66664(15) 0.48896(11) 0.49509(8) 0.0332(3) Uani 1 1 d . . . . .
C2 C 0.6467(2) 0.80939(18) 0.62837(13) 0.0356(5) Uani 1 1 d . . . . .
O2 O 0.57050(18) 0.87221(15) 0.62968(12) 0.0582(5) Uani 1 1 d . . . . .
C3 C 0.7378(2) 0.68297(18) 0.72185(12) 0.0339(5) Uani 1 1 d . . . . .
O3 O 0.7190(2) 0.65963(16) 0.77997(10) 0.0581(5) Uani 1 1 d . . . . .
C4 C 0.9044(3) 0.91960(18) 0.56171(14) 0.0440(6) Uani 1 1 d . . . . .
O4 O 0.8713(3) 1.00330(15) 0.57002(14) 0.0758(7) Uani 1 1 d . . . . .
C5 C 0.87566(19) 0.68824(16) 0.44709(11) 0.0248(4) Uani 1 1 d . . . . .
O5 O 0.82105(16) 0.62729(12) 0.37912(8) 0.0347(3) Uani 1 1 d . . . . .
C6 C 1.1493(2) 0.8057(2) 0.53580(13) 0.0432(6) Uani 1 1 d . . . . .
O6 O 1.26932(17) 0.8112(2) 0.52092(11) 0.0693(6) Uani 1 1 d . . . . .
O7 O 1.58091(17) 0.92030(12) 0.96869(10) 0.0467(4) Uani 0.5 1 d . . P A 1
H7 H 1.5363 0.9751 0.9821 0.070 Uiso 0.5 1 d R U P A 1
O7' O 1.58091(17) 0.92030(12) 0.96869(10) 0.0467(4) Uani 0.5 1 d . . P A 2
H7' H 1.6740 0.9201 0.9738 0.070 Uiso 0.5 1 d R U P A 2
C7 C 0.99163(17) 0.71058(14) 0.63727(10) 0.0171(3) Uani 1 1 d . . . . .
C8 C 0.97580(17) 0.81531(14) 0.68073(10) 0.0177(3) Uani 1 1 d . . . . .
C9 C 1.03816(18) 0.91750(13) 0.76089(11) 0.0199(3) Uani 1 1 d . . . . .
H9A H 0.9898 0.9108 0.8097 0.024 Uiso 1 1 calc R U . . .
H9B H 1.0128 0.9843 0.7512 0.024 Uiso 1 1 calc R U . . .
C10 C 1.21056(17) 0.93447(13) 0.78608(11) 0.0199(3) Uani 1 1 d . . . . .
H10A H 1.2570 0.9205 0.7331 0.024 Uiso 1 1 calc R U . . .
H10B H 1.2504 1.0134 0.8258 0.024 Uiso 1 1 calc R U . . .
C11 C 1.25454(17) 0.85736(13) 0.82984(10) 0.0170(3) Uani 1 1 d . . . . .
H11 H 1.2146 0.8698 0.8854 0.020 Uiso 1 1 calc R U . . .
C12 C 1.26678(17) 0.73631(13) 0.78205(10) 0.0175(3) Uani 1 1 d . . . . .
H12 H 1.2327 0.6853 0.8121 0.021 Uiso 1 1 calc R U . . .
C13 C 1.24847(18) 0.67831(14) 0.68497(10) 0.0218(3) Uani 1 1 d . . . . .
H13A H 1.3101 0.6190 0.6714 0.026 Uiso 1 1 calc R U . . .
H13B H 1.2877 0.7334 0.6603 0.026 Uiso 1 1 calc R U . . .
C14 C 1.08358(19) 0.62506(14) 0.64108(11) 0.0221(3) Uani 1 1 d . . . . .
H14A H 1.0819 0.5715 0.5812 0.026 Uiso 1 1 calc R U . . .
H14B H 1.0375 0.5823 0.6737 0.026 Uiso 1 1 calc R U . . .
C15 C 1.40650(17) 0.82309(14) 0.83155(10) 0.0189(3) Uani 1 1 d . . . . .
H15 H 1.4725 0.8470 0.7946 0.023 Uiso 1 1 calc R U . . .
C16 C 1.48885(19) 0.81625(15) 0.91162(11) 0.0241(4) Uani 1 1 d . . . . .
H16A H 1.4143 0.7912 0.9432 0.029 Uiso 1 1 calc R U . A 1
H16B H 1.5532 0.7591 0.8942 0.029 Uiso 1 1 calc R U . A 1
Co1A Co 0.42625(2) 0.31311(2) 0.81881(2) 0.01806(6) Uani 1 1 d . . . . .
Co2A Co 0.58951(3) 0.26331(2) 0.70793(2) 0.02141(6) Uani 1 1 d . . . . .
C3A C 0.2581(2) 0.21326(16) 0.75390(13) 0.0300(4) Uani 1 1 d . . . . .
C2A C 0.3989(2) 0.33710(17) 0.92781(13) 0.0301(4) Uani 1 1 d . . . . .
C1A C 0.3998(2) 0.44822(16) 0.81688(13) 0.0318(4) Uani 1 1 d . . . . .
C6A C 0.5569(2) 0.37084(19) 0.66704(13) 0.0348(4) Uani 1 1 d . . . . .
C4A C 0.4772(3) 0.1349(2) 0.62417(13) 0.0438(5) Uani 1 1 d . . . . .
C5A C 0.7753(2) 0.2560(2) 0.68394(13) 0.0385(5) Uani 1 1 d . . . . .
C7A C 0.58063(16) 0.21795(13) 0.80845(10) 0.0157(3) Uani 1 1 d . . . . .
C8A C 0.64653(18) 0.32562(14) 0.83564(10) 0.0189(3) Uani 1 1 d . . . . .
C9A C 0.7790(2) 0.40870(15) 0.89667(12) 0.0282(4) Uani 1 1 d . . . . .
H25A H 0.7511 0.4414 0.9550 0.034 Uiso 1 1 calc R U . . .
H25B H 0.8048 0.4705 0.8760 0.034 Uiso 1 1 calc R U . . .
C10A C 0.91853(19) 0.35513(15) 0.90413(12) 0.0264(4) Uani 1 1 d . . . . .
H26A H 0.9311 0.3072 0.8451 0.032 Uiso 1 1 calc R U . . .
H26B H 1.0093 0.4155 0.9293 0.032 Uiso 1 1 calc R U . . .
C11A C 0.90920(18) 0.28565(15) 0.95895(11) 0.0233(4) Uani 1 1 d . . . . .
H27 H 0.9009 0.3293 1.0206 0.028 Uiso 1 1 calc R U . . .
C12A C 0.83443(18) 0.16255(15) 0.92654(11) 0.0216(3) Uani 1 1 d . . . . .
H28 H 0.7869 0.1417 0.9713 0.026 Uiso 1 1 calc R U . . .
C13A C 0.75476(17) 0.09441(14) 0.83506(11) 0.0201(3) Uani 1 1 d . . . . .
H29A H 0.7554 0.0140 0.8224 0.024 Uiso 1 1 calc R U . . .
H29B H 0.8104 0.1166 0.7941 0.024 Uiso 1 1 calc R U . . .
C14A C 0.59031(17) 0.11023(13) 0.82010(11) 0.0194(3) Uani 1 1 d . . . . .
H30A H 0.5332 0.0468 0.7678 0.023 Uiso 1 1 calc R U . . .
H30B H 0.5427 0.1090 0.8705 0.023 Uiso 1 1 calc R U . . .
C15A C 1.00409(19) 0.19618(15) 0.94943(11) 0.0233(4) Uani 1 1 d . . . . .
H31 H 1.0586 0.1794 0.8987 0.028 Uiso 1 1 calc R U . . .
C16A C 1.0874(2) 0.18954(17) 1.02962(12) 0.0309(4) Uani 1 1 d . . . . .
H32A H 1.1828 0.2457 1.0498 0.037 Uiso 1 1 calc R U . B 1
H32B H 1.0254 0.2088 1.0763 0.037 Uiso 1 1 calc R U . B 1
O3A O 0.15681(17) 0.14767(14) 0.71147(12) 0.0540(5) Uani 1 1 d . . . . .
O2A O 0.38733(19) 0.35665(14) 0.99880(10) 0.0465(4) Uani 1 1 d . . . . .
O1A O 0.3862(2) 0.53364(13) 0.81691(11) 0.0562(5) Uani 1 1 d . . . . .
O6A O 0.53347(19) 0.43702(15) 0.64009(12) 0.0546(5) Uani 1 1 d . . . . .
O5A O 0.4074(3) 0.05499(17) 0.57435(14) 0.0893(8) Uani 1 1 d . . . . .
O4A O 0.89590(18) 0.25670(18) 0.67066(11) 0.0576(5) Uani 1 1 d . . . . .
O7A O 1.12103(18) 0.08081(15) 1.01511(11) 0.0523(4) Uani 0.5 1 d . . P C 1
H7A' H 1.0718 0.0297 0.9694 0.078 Uiso 0.5 1 d R U P C 1
O7A' O 1.12103(18) 0.08081(15) 1.01511(11) 0.0523(4) Uani 0.5 1 d . . P C 2
H7A H 1.2092 0.0693 1.0232 0.078 Uiso 0.5 1 d R U P C 2

loop_
_atom_site_aniso_label
_atom_site_aniso_U_11
_atom_site_aniso_U_22
_atom_site_aniso_U_33
_atom_site_aniso_U_23
_atom_site_aniso_U_13
_atom_site_aniso_U_12
Co1 0.01351(10) 0.02201(12) 0.01777(11) 0.00260(9) 0.00072(8) 0.00170(9)
Co2 0.01922(11) 0.02628(13) 0.01942(11) 0.01163(10) -0.00445(9) -0.00326(9)
C1 0.0181(7) 0.0293(9) 0.0178(8) 0.0077(7) 0.0041(6) -0.0006(7)
O1 0.0348(7) 0.0282(7) 0.0261(7) 0.0014(6) 0.0076(6) -0.0054(6)
C2 0.0207(8) 0.0388(11) 0.0345(10) 0.0007(9) -0.0041(8) 0.0070(9)
O2 0.0402(9) 0.0579(11) 0.0633(11) 0.0042(9) -0.0073(8) 0.0298(9)
C3 0.0265(9) 0.0431(12) 0.0190(9) 0.0000(8) 0.0047(7) -0.0038(8)
O3 0.0613(11) 0.0807(13) 0.0225(7) 0.0153(8) 0.0123(7) -0.0107(10)
C4 0.0555(14) 0.0338(11) 0.0370(11) 0.0197(10) -0.0208(10) -0.0046(10)
O4 0.1031(16) 0.0338(9) 0.0811(14) 0.0278(10) -0.0354(12) 0.0057(10)
C5 0.0179(7) 0.0366(10) 0.0241(9) 0.0179(8) 0.0033(7) 0.0007(7)
O5 0.0364(7) 0.0412(8) 0.0202(6) 0.0106(6) -0.0010(6) -0.0051(6)
C6 0.0284(10) 0.0719(16) 0.0273(10) 0.0301(11) -0.0093(8) -0.0163(10)
O6 0.0240(8) 0.1392(19) 0.0505(10) 0.0584(12) -0.0046(7) -0.0184(10)
O7 0.0395(8) 0.0289(8) 0.0450(9) -0.0112(6) -0.0223(7) 0.0114(7)
O7' 0.0395(8) 0.0289(8) 0.0450(9) -0.0112(6) -0.0223(7) 0.0114(7)
C7 0.0149(7) 0.0204(8) 0.0146(7) 0.0058(6) 0.0004(6) 0.0024(6)
C8 0.0130(7) 0.0210(8) 0.0186(7) 0.0083(6) -0.0016(6) 0.0028(6)
C9 0.0182(7) 0.0160(8) 0.0221(8) 0.0038(6) -0.0025(6) 0.0063(6)
C10 0.0167(7) 0.0145(7) 0.0244(8) 0.0040(6) -0.0029(6) 0.0038(6)
C11 0.0153(7) 0.0168(8) 0.0161(7) 0.0031(6) -0.0009(6) 0.0057(6)
C12 0.0157(7) 0.0168(8) 0.0195(7) 0.0061(6) 0.0003(6) 0.0054(6)
C13 0.0214(8) 0.0214(8) 0.0186(8) 0.0011(6) 0.0014(6) 0.0104(7)
C14 0.0239(8) 0.0175(8) 0.0186(8) 0.0002(6) -0.0023(6) 0.0066(7)
C15 0.0148(7) 0.0196(8) 0.0194(7) 0.0040(6) -0.0004(6) 0.0061(6)
C16 0.0201(8) 0.0235(9) 0.0229(8) 0.0018(7) -0.0046(6) 0.0104(7)
Co1A 0.01763(10) 0.01768(11) 0.02195(11) 0.01003(9) 0.00182(8) 0.00755(9)
Co2A 0.01994(11) 0.02723(13) 0.01866(11) 0.01135(10) 0.00176(9) 0.00355(10)
C3A 0.0201(8) 0.0326(10) 0.0446(11) 0.0243(9) -0.0007(8) 0.0066(8)
C2A 0.0315(9) 0.0336(10) 0.0345(10) 0.0181(8) 0.0098(8) 0.0192(8)
C1A 0.0373(10) 0.0263(10) 0.0310(10) 0.0106(8) -0.0045(8) 0.0125(8)
C6A 0.0285(9) 0.0479(12) 0.0370(11) 0.0286(10) 0.0050(8) 0.0027(9)
C4A 0.0499(13) 0.0452(13) 0.0265(10) 0.0038(10) -0.0044(9) 0.0120(11)
C5A 0.0351(11) 0.0638(15) 0.0278(10) 0.0257(10) 0.0110(8) 0.0179(10)
C7A 0.0136(7) 0.0181(8) 0.0171(7) 0.0078(6) 0.0019(6) 0.0057(6)
C8A 0.0177(7) 0.0186(8) 0.0193(7) 0.0068(6) -0.0011(6) 0.0046(6)
C9A 0.0260(9) 0.0164(8) 0.0341(10) 0.0048(7) -0.0101(7) 0.0027(7)
C10A 0.0198(8) 0.0220(9) 0.0309(9) 0.0063(7) -0.0069(7) 0.0017(7)
C11A 0.0193(8) 0.0258(9) 0.0194(8) 0.0022(7) -0.0026(6) 0.0093(7)
C12A 0.0178(7) 0.0267(9) 0.0231(8) 0.0101(7) 0.0037(6) 0.0114(7)
C13A 0.0167(7) 0.0172(8) 0.0268(8) 0.0076(7) 0.0030(6) 0.0070(6)
C14A 0.0166(7) 0.0161(8) 0.0266(8) 0.0091(7) 0.0021(6) 0.0049(6)
C15A 0.0188(7) 0.0294(9) 0.0229(8) 0.0094(7) 0.0020(6) 0.0113(7)
C16A 0.0217(8) 0.0437(12) 0.0318(10) 0.0175(9) 0.0005(7) 0.0148(8)
O3A 0.0284(8) 0.0525(10) 0.0792(12) 0.0380(9) -0.0191(8) -0.0122(7)
O2A 0.0630(10) 0.0581(10) 0.0320(8) 0.0234(7) 0.0187(7) 0.0292(9)
O1A 0.0793(12) 0.0269(8) 0.0589(11) 0.0152(8) -0.0135(9) 0.0213(8)
O6A 0.0508(10) 0.0684(12) 0.0706(12) 0.0581(10) 0.0096(9) 0.0084(9)
O5A 0.1014(18) 0.0556(12) 0.0615(13) -0.0187(10) -0.0362(12) 0.0059(12)
O4A 0.0358(8) 0.1097(16) 0.0462(9) 0.0424(10) 0.0214(7) 0.0282(10)
O7A 0.0487(9) 0.0585(11) 0.0658(11) 0.0339(9) 0.0054(8) 0.0372(9)
O7A' 0.0487(9) 0.0585(11) 0.0658(11) 0.0339(9) 0.0054(8) 0.0372(9)

loop_
_atom_type_symbol
_atom_type_description
_atom_type_scat_dispersion_real
_atom_type_scat_dispersion_imag
_atom_type_scat_source
C C 0.0033 0.0016 'International Tables Vol C Tables 4.2.6.8 and 6.1.1.4'
H H 0.0000 0.0000 'International Tables Vol C Tables 4.2.6.8 and 6.1.1.4'
O O 0.0106 0.0060 'International Tables Vol C Tables 4.2.6.8 and 6.1.1.4'
Co Co 0.3494 0.9721 'International Tables Vol C Tables 4.2.6.8 and 6.1.1.4'

loop_
_geom_angle_atom_site_label_1
_geom_angle_atom_site_label_2
_geom_angle_atom_site_label_3
_geom_angle
_geom_angle_site_symmetry_1
_geom_angle_site_symmetry_3
C3 Co1 C2 101.37(10) . .
C3 Co1 C1 98.33(9) . .
C2 Co1 C1 110.03(9) . .
C3 Co1 C7 100.17(8) . .
C2 Co1 C7 140.83(9) . .
C1 Co1 C7 98.66(7) . .
C3 Co1 C8 99.01(8) . .
C2 Co1 C8 104.65(9) . .
C1 Co1 C8 136.96(7) . .
C7 Co1 C8 39.47(7) . .
C3 Co1 Co2 148.93(6) . .
C2 Co1 Co2 96.62(8) . .
C1 Co1 Co2 99.01(6) . .
C7 Co1 Co2 51.75(5) . .
C8 Co1 Co2 51.58(5) . .
C6 Co2 C5 96.69(9) . .
C6 Co2 C4 102.89(12) . .
C5 Co2 C4 105.15(9) . .
C6 Co2 C8 105.65(8) . .
C5 Co2 C8 144.27(8) . .
C4 Co2 C8 96.74(9) . .
C6 Co2 C7 96.94(8) . .
C5 Co2 C7 111.48(8) . .
C4 Co2 C7 135.63(9) . .
C8 Co2 C7 39.30(7) . .
C6 Co2 Co1 147.98(7) . .
C5 Co2 Co1 95.63(6) . .
C4 Co2 Co1 102.19(9) . .
C8 Co2 Co1 51.65(5) . .
C7 Co2 Co1 51.05(5) . .
O1 C1 Co1 174.33(16) . .
O2 C2 Co1 177.00(19) . .
O3 C3 Co1 176.8(2) . .
O4 C4 Co2 176.6(2) . .
O5 C5 Co2 178.66(17) . .
O6 C6 Co2 176.2(3) . .
C16 O7 H7 114.8 . .
C16 O7' H7' 114.1 . .
C8 C7 C14 142.30(14) . .
C8 C7 Co1 71.08(9) . .
C14 C7 Co1 134.38(13) . .
C8 C7 Co2 70.31(10) . .
C14 C7 Co2 133.59(12) . .
Co1 C7 Co2 77.21(6) . .
C7 C8 C9 143.50(14) . .
C7 C8 Co2 70.39(10) . .
C9 C8 Co2 132.56(12) . .
C7 C8 Co1 69.45(10) . .
C9 C8 Co1 135.50(12) . .
Co2 C8 Co1 76.77(6) . .
C8 C9 C10 112.43(13) . .
C8 C9 H9A 109.1 . .
C10 C9 H9A 109.1 . .
C8 C9 H9B 109.1 . .
C10 C9 H9B 109.1 . .
H9A C9 H9B 107.8 . .
C11 C10 C9 112.02(14) . .
C11 C10 H10A 109.2 . .
C9 C10 H10A 109.2 . .
C11 C10 H10B 109.2 . .
C9 C10 H10B 109.2 . .
H10A C10 H10B 107.9 . .
C10 C11 C15 123.43(14) . .
C10 C11 C12 124.40(14) . .
C15 C11 C12 59.83(10) . .
C10 C11 H11 113.1 . .
C15 C11 H11 113.1 . .
C12 C11 H11 113.1 . .
C13 C12 C15 119.92(15) . .
C13 C12 C11 125.35(14) . .
C15 C12 C11 59.85(10) . .
C13 C12 H12 113.7 . .
C15 C12 H12 113.7 . .
C11 C12 H12 113.7 . .
C12 C13 C14 113.25(14) . .
C12 C13 H13A 108.9 . .
C14 C13 H13A 108.9 . .
C12 C13 H13B 108.9 . .
C14 C13 H13B 108.9 . .
H13A C13 H13B 107.7 . .
C7 C14 C13 112.42(14) . .
C7 C14 H14A 109.1 . .
C13 C14 H14A 109.1 . .
C7 C14 H14B 109.1 . .
C13 C14 H14B 109.1 . .
H14A C14 H14B 107.9 . .
C16 C15 C12 118.89(15) . .
C16 C15 C11 121.61(14) . .
C12 C15 C11 60.32(10) . .
C16 C15 H15 115.0 . .
C12 C15 H15 115.0 . .
C11 C15 H15 115.0 . .
O7' C16 C15 113.12(15) . .
O7 C16 C15 113.12(15) . .
O7 C16 H16A 109.0 . .
C15 C16 H16A 109.0 . .
O7 C16 H16B 109.0 . .
C15 C16 H16B 109.0 . .
H16A C16 H16B 107.8 . .
C2A Co1A C3A 103.32(10) . .
C2A Co1A C1A 98.33(9) . .
C3A Co1A C1A 106.15(9) . .
C2A Co1A C8A 98.83(8) . .
C3A Co1A C8A 139.37(8) . .
C1A Co1A C8A 103.77(8) . .
C2A Co1A C7A 99.98(7) . .
C3A Co1A C7A 102.60(8) . .
C1A Co1A C7A 141.07(8) . .
C8A Co1A C7A 39.52(7) . .
C2A Co1A Co2A 148.48(6) . .
C3A Co1A Co2A 96.74(7) . .
C1A Co1A Co2A 99.12(7) . .
C8A Co1A Co2A 51.45(5) . .
C7A Co1A Co2A 51.42(5) . .
C5A Co2A C6A 97.17(10) . .
C5A Co2A C4A 102.36(11) . .
C6A Co2A C4A 103.55(11) . .
C5A Co2A C8A 96.88(8) . .
C6A Co2A C8A 111.53(9) . .
C4A Co2A C8A 137.22(9) . .
C5A Co2A C7A 105.72(8) . .
C6A Co2A C7A 144.14(8) . .
C4A Co2A C7A 98.14(9) . .
C8A Co2A C7A 39.47(7) . .
C5A Co2A Co1A 148.06(7) . .
C6A Co2A Co1A 95.46(7) . .
C4A Co2A Co1A 102.98(8) . .
C8A Co2A Co1A 51.18(5) . .
C7A Co2A Co1A 51.52(5) . .
O3A C3A Co1A 176.97(19) . .
O2A C2A Co1A 176.6(2) . .
O1A C1A Co1A 178.47(19) . .
O6A C6A Co2A 178.4(2) . .
O5A C4A Co2A 178.2(3) . .
O4A C5A Co2A 176.8(2) . .
C8A C7A C14A 143.74(14) . .
C8A C7A Co2A 70.20(10) . .
C14A C7A Co2A 132.75(11) . .
C8A C7A Co1A 69.77(10) . .
C14A C7A Co1A 134.82(11) . .
Co2A C7A Co1A 77.06(6) . .
C7A C8A C9A 141.46(15) . .
C7A C8A Co1A 70.71(9) . .
C9A C8A Co1A 135.99(12) . .
C7A C8A Co2A 70.33(10) . .
C9A C8A Co2A 132.90(13) . .
Co1A C8A Co2A 77.37(6) . .
C8A C9A C10A 112.27(14) . .
C8A C9A H25A 109.2 . .
C10A C9A H25A 109.2 . .
C8A C9A H25B 109.2 . .
C10A C9A H25B 109.2 . .
H25A C9A H25B 107.9 . .
C11A C10A C9A 113.71(16) . .
C11A C10A H26A 108.8 . .
C9A C10A H26A 108.8 . .
C11A C10A H26B 108.8 . .
C9A C10A H26B 108.8 . .
H26A C10A H26B 107.7 . .
C10A C11A C15A 120.92(15) . .
C10A C11A C12A 125.12(14) . .
C15A C11A C12A 59.60(11) . .
C10A C11A H27 113.6 . .
C15A C11A H27 113.6 . .
C12A C11A H27 113.6 . .
C13A C12A C15A 122.18(14) . .
C13A C12A C11A 124.43(15) . .
C15A C12A C11A 60.03(11) . .
C13A C12A H28 113.4 . .
C15A C12A H28 113.4 . .
C11A C12A H28 113.4 . .
C12A C13A C14A 112.40(13) . .
C12A C13A H29A 109.1 . .
C14A C13A H29A 109.1 . .
C12A C13A H29B 109.1 . .
C14A C13A H29B 109.1 . .
H29A C13A H29B 107.9 . .
C7A C14A C13A 112.13(13) . .
C7A C14A H30A 109.2 . .
C13A C14A H30A 109.2 . .
C7A C14A H30B 109.2 . .
C13A C14A H30B 109.2 . .
H30A C14A H30B 107.9 . .
C16A C15A C12A 120.81(16) . .
C16A C15A C11A 119.19(15) . .
C12A C15A C11A 60.38(11) . .
C16A C15A H31 115.2 . .
C12A C15A H31 115.2 . .
C11A C15A H31 115.2 . .
O7A' C16A C15A 112.57(16) . .
O7A C16A C15A 112.57(16) . .
O7A C16A H32A 109.1 . .
C15A C16A H32A 109.1 . .
O7A C16A H32B 109.1 . .
C15A C16A H32B 109.1 . .
H32A C16A H32B 107.8 . .
C16A O7A H7A' 114.5 . .
C16A O7A' H7A 123.3 . .

loop_
_geom_bond_atom_site_label_1
_geom_bond_atom_site_label_2
_geom_bond_distance
_geom_bond_site_symmetry_2
Co1 C3 1.785(2) .
Co1 C2 1.810(2) .
Co1 C1 1.8208(19) .
Co1 C7 1.9595(16) .
Co1 C8 1.9796(17) .
Co1 Co2 2.4573(6) .
Co2 C6 1.788(2) .
Co2 C5 1.8095(19) .
Co2 C4 1.825(2) .
Co2 C8 1.9778(17) .
Co2 C7 1.9788(17) .
C1 O1 1.129(2) .
C2 O2 1.137(2) .
C3 O3 1.137(2) .
C4 O4 1.133(3) .
C5 O5 1.135(2) .
C6 O6 1.141(3) .
O7 C16 1.423(2) .
O7 H7 0.8401 .
O7' C16 1.423(2) .
O7' H7' 0.8400 .
C7 C8 1.330(2) .
C7 C14 1.494(2) .
C8 C9 1.494(2) .
C9 C10 1.539(2) .
C9 H9A 0.9900 .
C9 H9B 0.9900 .
C10 C11 1.505(2) .
C10 H10A 0.9900 .
C10 H10B 0.9900 .
C11 C15 1.507(2) .
C11 C12 1.514(2) .
C11 H11 1.0000 .
C12 C13 1.503(2) .
C12 C15 1.507(2) .
C12 H12 1.0000 .
C13 C14 1.538(2) .
C13 H13A 0.9900 .
C13 H13B 0.9900 .
C14 H14A 0.9900 .
C14 H14B 0.9900 .
C15 C16 1.497(2) .
C15 H15 1.0000 .
C16 H16A 0.9900 .
C16 H16B 0.9900 .
Co1A C2A 1.785(2) .
Co1A C3A 1.809(2) .
Co1A C1A 1.814(2) .
Co1A C8A 1.9636(17) .
Co1A C7A 1.9753(15) .
Co1A Co2A 2.4593(6) .
Co2A C5A 1.782(2) .
Co2A C6A 1.804(2) .
Co2A C4A 1.825(2) .
Co2A C8A 1.9711(17) .
Co2A C7A 1.9727(16) .
C3A O3A 1.132(2) .
C2A O2A 1.140(2) .
C1A O1A 1.133(2) .
C6A O6A 1.137(2) .
C4A O5A 1.121(3) .
C5A O4A 1.139(2) .
C7A C8A 1.332(2) .
C7A C14A 1.492(2) .
C8A C9A 1.495(2) .
C9A C10A 1.542(2) .
C9A H25A 0.9900 .
C9A H25B 0.9900 .
C10A C11A 1.498(3) .
C10A H26A 0.9900 .
C10A H26B 0.9900 .
C11A C15A 1.514(2) .
C11A C12A 1.519(3) .
C11A H27 1.0000 .
C12A C13A 1.503(2) .
C12A C15A 1.508(2) .
C12A H28 1.0000 .
C13A C14A 1.540(2) .
C13A H29A 0.9900 .
C13A H29B 0.9900 .
C14A H30A 0.9900 .
C14A H30B 0.9900 .
C15A C16A 1.501(2) .
C15A H31 1.0000 .
C16A O7A' 1.427(2) .
C16A O7A 1.427(2) .
C16A H32A 0.9900 .
C16A H32B 0.9900 .
O7A H7A' 0.8400 .
O7A' H7A 0.8400 .

loop_
_geom_hbond_atom_site_label_D
_geom_hbond_atom_site_label_H
_geom_hbond_atom_site_label_A
_geom_hbond_distance_DH
_geom_hbond_distance_HA
_geom_hbond_distance_DA
_geom_hbond_angle_DHA
_geom_hbond_site_symmetry_A
O7 H7 O7 0.84 1.86 2.678(3) 165.2 2_877

loop_
_geom_torsion_atom_site_label_1
_geom_torsion_atom_site_label_2
_geom_torsion_atom_site_label_3
_geom_torsion_atom_site_label_4
_geom_torsion
_geom_torsion_site_symmetry_1
_geom_torsion_site_symmetry_2
_geom_torsion_site_symmetry_3
_geom_torsion_site_symmetry_4
C14 C7 C8 C9 0.8(4) . . . .
Co1 C7 C8 C9 140.7(3) . . . .
Co2 C7 C8 C9 -136.5(3) . . . .
C14 C7 C8 Co2 137.3(3) . . . .
Co1 C7 C8 Co2 -82.77(4) . . . .
C14 C7 C8 Co1 -140.0(3) . . . .
Co2 C7 C8 Co1 82.77(4) . . . .
C7 C8 C9 C10 35.4(3) . . . .
Co2 C8 C9 C10 -82.92(17) . . . .
Co1 C8 C9 C10 157.66(13) . . . .
C8 C9 C10 C11 -77.68(18) . . . .
C9 C10 C11 C15 156.33(14) . . . .
C9 C10 C11 C12 82.46(19) . . . .
C10 C11 C12 C13 4.8(2) . . . .
C15 C11 C12 C13 -107.17(18) . . . .
C10 C11 C12 C15 111.98(18) . . . .
C15 C12 C13 C14 -160.06(14) . . . .
C11 C12 C13 C14 -87.7(2) . . . .
C8 C7 C14 C13 -33.5(3) . . . .
Co1 C7 C14 C13 -155.11(13) . . . .
Co2 C7 C14 C13 84.63(18) . . . .
C12 C13 C14 C7 74.26(19) . . . .
C13 C12 C15 C16 -132.04(16) . . . .
C11 C12 C15 C16 112.00(16) . . . .
C13 C12 C15 C11 115.96(16) . . . .
C10 C11 C15 C16 138.87(17) . . . .
C12 C11 C15 C16 -107.59(18) . . . .
C10 C11 C15 C12 -113.54(17) . . . .
C12 C15 C16 O7' -158.37(14) . . . .
C11 C15 C16 O7' -87.3(2) . . . .
C12 C15 C16 O7 -158.37(14) . . . .
C11 C15 C16 O7 -87.3(2) . . . .
C14A C7A C8A C9A 1.5(4) . . . .
Co2A C7A C8A C9A -135.4(3) . . . .
Co1A C7A C8A C9A 141.6(3) . . . .
C14A C7A C8A Co1A -140.1(2) . . . .
Co2A C7A C8A Co1A 83.05(4) . . . .
C14A C7A C8A Co2A 136.8(2) . . . .
Co1A C7A C8A Co2A -83.05(4) . . . .
C7A C8A C9A C10A 34.5(3) . . . .
Co1A C8A C9A C10A 156.91(15) . . . .
Co2A C8A C9A C10A -80.9(2) . . . .
C8A C9A C10A C11A -76.2(2) . . . .
C9A C10A C11A C15A 158.62(15) . . . .
C9A C10A C11A C12A 86.1(2) . . . .
C10A C11A C12A C13A -2.1(2) . . . .
C15A C11A C12A C13A -110.50(17) . . . .
C10A C11A C12A C15A 108.40(18) . . . .
C15A C12A C13A C14A -156.83(15) . . . .
C11A C12A C13A C14A -83.35(19) . . . .
C8A C7A C14A C13A -37.9(3) . . . .
Co2A C7A C14A C13A 80.81(18) . . . .
Co1A C7A C14A C13A -159.93(13) . . . .
C12A C13A C14A C7A 78.05(18) . . . .
C13A C12A C15A C16A -137.60(18) . . . .
C11A C12A C15A C16A 108.30(18) . . . .
C13A C12A C15A C11A 114.09(18) . . . .
C10A C11A C15A C16A 133.86(18) . . . .
C12A C11A C15A C16A -110.93(19) . . . .
C10A C11A C15A C12A -115.21(17) . . . .
C12A C15A C16A O7A' 86.0(2) . . . .
C11A C15A C16A O7A' 156.95(17) . . . .
C12A C15A C16A O7A 86.0(2) . . . .
C11A C15A C16A O7A 156.95(17) . . . .
